data_7126961
loop_
_publ_author_name
'Rupf, Susanne Margot'
'Pr\"ohm, Patrick'
'Malischewski, Moritz'

_publ_section_title
;
 The [2+2] cycloaddition product of perhalogenated cyclopentadienyl
 cations: structural characterization of salts of the
 [C<sub>10</sub>Cl<sub>10</sub>]<sup>2+</sup> and
 [C<sub>10</sub>Br<sub>10</sub>]<sup>2+</sup> dications.
;
_journal_issue 68
_journal_name_full 'Chemical communications (Cambridge, England)'
_journal_page_first 9834
_journal_page_last 9837
_journal_paper_doi 10.1039/d0cc04226a
_journal_volume 56
_journal_year 2020
_chemical_formula_moiety 'Br6 C5, 0.5(C4 H6 N2)'
_chemical_formula_sum 'C7 H3 Br6 N'
_chemical_formula_weight 580.56
_chemical_name_systematic Hexabromocyclopentadien
_space_group_crystal_system orthorhombic
_space_group_IT_number 62
_space_group_name_Hall '-P 2ac 2n'
_space_group_name_H-M_alt 'P n m a'
_atom_sites_solution_hydrogens geom
_atom_sites_solution_primary dual
_audit_creation_date 2020-05-01
_audit_creation_method
;
Olex2 1.3
(compiled Nov 21 2019 18:26:39 for OlexSys, GUI svn.r6003)
;
_audit_update_record
;
2020-06-15 deposited with the CCDC.	2020-07-20 downloaded from the CCDC.
;
_cell_angle_alpha 90
_cell_angle_beta 90
_cell_angle_gamma 90
_cell_formula_units_Z 4
_cell_length_a 8.5108(5)
_cell_length_b 7.1691(4)
_cell_length_c 21.9711(11)
_cell_measurement_reflns_used 9875
_cell_measurement_temperature 103.68
_cell_measurement_theta_max 25.648
_cell_measurement_theta_min 2.989
_cell_volume 1340.56(13)
_computing_cell_refinement 'SAINT V8.38A (Bruker, 2018)'
_computing_data_reduction 'SAINT V8.38A (Bruker, 2018)'
_computing_molecular_graphics 'Olex2 1.3 (Dolomanov et al., 2009)'
_computing_publication_material 'Olex2 1.3 (Dolomanov et al., 2009)'
_computing_structure_refinement 'XL  (Sheldrick, 2008)'
_computing_structure_solution 'SHELXT 2014/5 (Sheldrick, 2014)'
_diffrn_ambient_temperature 103.68
_diffrn_measured_fraction_theta_full 0.999
_diffrn_measured_fraction_theta_max 0.999
_diffrn_measurement_device_type 'Bruker APEX-II CCD'
_diffrn_measurement_method '\f and \w scans'
_diffrn_radiation_type MoK\a
_diffrn_radiation_wavelength 0.71073
_diffrn_reflns_av_R_equivalents 0.0661
_diffrn_reflns_av_unetI/netI 0.0277
_diffrn_reflns_Laue_measured_fraction_full 0.999
_diffrn_reflns_Laue_measured_fraction_max 0.999
_diffrn_reflns_limit_h_max 10
_diffrn_reflns_limit_h_min -10
_diffrn_reflns_limit_k_max 8
_diffrn_reflns_limit_k_min -8
_diffrn_reflns_limit_l_max 26
_diffrn_reflns_limit_l_min -26
_diffrn_reflns_number 21875
_diffrn_reflns_point_group_measured_fraction_full 0.999
_diffrn_reflns_point_group_measured_fraction_max 0.999
_diffrn_reflns_theta_full 25.242
_diffrn_reflns_theta_max 25.693
_diffrn_reflns_theta_min 2.566
_diffrn_source_current 1.0
_diffrn_source_power 0.05
_diffrn_source_voltage 50.0
_diffrn_standards_number 0
_exptl_absorpt_coefficient_mu 17.933
_exptl_absorpt_correction_T_max 0.2483
_exptl_absorpt_correction_T_min 0.0140
_exptl_absorpt_correction_type numerical
_exptl_absorpt_process_details
;
SADABS-2016/2 (Bruker,2016/2) was used for absorption correction.
wR2(int) was 0.1687 before and 0.1116 after correction.
The Ratio of minimum to maximum transmission is 0.0564.
The \l/2 correction factor is Not present.
;
_exptl_crystal_colour 'light yellow'
_exptl_crystal_colour_modifier light
_exptl_crystal_colour_primary yellow
_exptl_crystal_density_diffrn 2.877
_exptl_crystal_description block
_exptl_crystal_F_000 1048
_exptl_crystal_recrystallization_method 'Re-crystallisation from solvent: DCM/acetonirtile'
_exptl_crystal_size_max 0.531
_exptl_crystal_size_mid 0.179
_exptl_crystal_size_min 0.16
_refine_diff_density_max 1.152
_refine_diff_density_min -1.607
_refine_diff_density_rms 0.360
_refine_ls_extinction_coef 0.0128(10)
_refine_ls_extinction_expression Fc^*^=kFc[1+0.001xFc^2^\l^3^/sin(2\q)]^-1/4^
_refine_ls_extinction_method 'SHELXL-2018/3 (Sheldrick 2018)'
_refine_ls_goodness_of_fit_ref 1.080
_refine_ls_hydrogen_treatment constr
_refine_ls_matrix_type full
_refine_ls_number_parameters 84
_refine_ls_number_reflns 1385
_refine_ls_number_restraints 0
_refine_ls_restrained_S_all 1.080
_refine_ls_R_factor_all 0.0491
_refine_ls_R_factor_gt 0.0474
_refine_ls_shift/su_max 0.000
_refine_ls_shift/su_mean 0.000
_refine_ls_structure_factor_coef Fsqd
_refine_ls_weighting_details 'w=1/[\s^2^(Fo^2^)+(0.0785P)^2^+20.5554P] where P=(Fo^2^+2Fc^2^)/3'
_refine_ls_weighting_scheme calc
_refine_ls_wR_factor_gt 0.1380
_refine_ls_wR_factor_ref 0.1392
_reflns_Friedel_coverage 0.000
_reflns_number_gt 1317
_reflns_number_total 1385
_reflns_threshold_expression 'I > 2\s(I)'
_cod_data_source_file d0cc04226a2.cif
_cod_data_source_block pnma
_cod_depositor_comments 'Adding full bibliography for 7126959--7126962.cif.'
_cod_database_code 7126961
_shelx_shelxl_version_number 2018/3
_shelx_space_group_comment
;
The symmetry employed for this shelxl refinement is uniquely defined
by the following loop, which should always be used as a source of
symmetry information in preference to the above space-group names.
They are only intended as comments.
;
_shelx_estimated_absorpt_t_max 0.162
_shelx_estimated_absorpt_t_min 0.038
_olex2_refinement_description
;
1. Fixed Uiso
 At 1.5 times of:
  All C(H,H,H) groups
2. Others
 Fixed Sof: H00A(0.5) H00B(0.5) H00C(0.5)
3.a Idealised Me refined as rotating group:
 C00D(H00A,H00B,H00C)
;
_olex2_submission_special_instructions 'No special instructions were received'

loop_
_space_group_symop_operation_xyz
'x, y, z'
'-x+1/2, -y, z+1/2'
'-x, y+1/2, -z'
'x+1/2, -y+1/2, -z+1/2'
'-x, -y, -z'
'x-1/2, y, -z-1/2'
'x, -y-1/2, z'
'-x-1/2, y-1/2, z-1/2'

loop_
_atom_site_label
_atom_site_type_symbol
_atom_site_fract_x
_atom_site_fract_y
_atom_site_fract_z
_atom_site_U_iso_or_equiv
_atom_site_adp_type
_atom_site_occupancy
_atom_site_site_symmetry_order
_atom_site_calc_flag
_atom_site_refinement_flags_posn
_atom_site_refinement_flags_adp
_atom_site_refinement_flags_occupancy
_atom_site_disorder_assembly
_atom_site_disorder_group
Br1 Br 0.64535(8) 0.52913(11) 0.36649(3) 0.0211(3) Uani 1 1 d . . . . .
Br4 Br 1.08047(14) 0.750000 0.53184(5) 0.0268(4) Uani 1 2 d S T P . .
Br2 Br 0.94472(14) 0.750000 0.27327(5) 0.0303(4) Uani 1 2 d S T P . .
Br3 Br 1.25194(13) 0.750000 0.38672(6) 0.0331(4) Uani 1 2 d S T P . .
Br5 Br 0.65758(14) 0.750000 0.51595(5) 0.0316(4) Uani 1 2 d S T P . .
N006 N 0.4097(13) 0.250000 0.3248(5) 0.031(2) Uani 1 2 d S T P . .
C5 C 0.8058(12) 0.750000 0.4551(5) 0.018(2) Uani 1 2 d S T P . .
C1 C 0.7667(11) 0.750000 0.3883(4) 0.015(2) Uani 1 2 d S T P . .
C3 C 1.0341(12) 0.750000 0.3995(5) 0.019(2) Uani 1 2 d S T P . .
C2 C 0.9250(13) 0.750000 0.3574(5) 0.018(2) Uani 1 2 d S T P . .
C4 C 0.9655(13) 0.750000 0.4609(5) 0.023(2) Uani 1 2 d S T P . .
C00C C 0.2811(14) 0.250000 0.3172(5) 0.024(2) Uani 1 2 d S T P . .
C00D C 0.1083(14) 0.250000 0.3073(7) 0.043(4) Uani 1 2 d S T P . .
H00A H 0.069199 0.378573 0.307967 0.065 Uiso 0.5 1 calc R U P A -1
H00B H 0.057131 0.178019 0.339607 0.065 Uiso 0.5 1 calc R U P A -1
H00C H 0.084549 0.193408 0.267723 0.065 Uiso 0.5 1 calc R U P A -1

loop_
_atom_site_aniso_label
_atom_site_aniso_U_11
_atom_site_aniso_U_22
_atom_site_aniso_U_33
_atom_site_aniso_U_23
_atom_site_aniso_U_13
_atom_site_aniso_U_12
Br1 0.0175(5) 0.0214(5) 0.0244(5) -0.0003(3) -0.0041(3) -0.0027(3)
Br4 0.0315(7) 0.0261(7) 0.0230(6) 0.000 -0.0143(5) 0.000
Br2 0.0284(7) 0.0453(8) 0.0172(6) 0.000 0.0038(4) 0.000
Br3 0.0125(6) 0.0488(8) 0.0380(7) 0.000 -0.0001(5) 0.000
Br5 0.0280(7) 0.0453(8) 0.0216(6) 0.000 0.0087(4) 0.000
N006 0.030(6) 0.030(6) 0.033(6) 0.000 -0.002(5) 0.000
C5 0.018(5) 0.022(5) 0.013(5) 0.000 0.002(4) 0.000
C1 0.009(4) 0.015(5) 0.019(5) 0.000 -0.004(4) 0.000
C3 0.007(4) 0.025(6) 0.026(5) 0.000 -0.003(4) 0.000
C2 0.024(5) 0.015(5) 0.016(5) 0.000 0.004(4) 0.000
C4 0.019(5) 0.031(6) 0.018(5) 0.000 -0.009(4) 0.000
C00C 0.020(6) 0.029(6) 0.023(6) 0.000 -0.001(4) 0.000
C00D 0.013(6) 0.065(10) 0.052(9) 0.000 -0.016(6) 0.000

loop_
_atom_type_symbol
_atom_type_description
_atom_type_scat_dispersion_real
_atom_type_scat_dispersion_imag
_atom_type_scat_source
C C 0.0033 0.0016 'International Tables Vol C Tables 4.2.6.8 and 6.1.1.4'
H H 0.0000 0.0000 'International Tables Vol C Tables 4.2.6.8 and 6.1.1.4'
Br Br -0.2901 2.4595 'International Tables Vol C Tables 4.2.6.8 and 6.1.1.4'
N N 0.0061 0.0033 'International Tables Vol C Tables 4.2.6.8 and 6.1.1.4'

loop_
_geom_angle_atom_site_label_1
_geom_angle_atom_site_label_2
_geom_angle_atom_site_label_3
_geom_angle
_geom_angle_site_symmetry_1
_geom_angle_site_symmetry_3
_geom_angle_publ_flag
C1 C5 Br5 123.9(7) . . ?
C4 C5 Br5 128.0(8) . . ?
C4 C5 C1 108.1(9) . . ?
Br1 C1 Br1 108.6(5) 7_575 . ?
C5 C1 Br1 110.9(4) . 7_575 ?
C5 C1 Br1 110.9(4) . . ?
C5 C1 C2 104.0(8) . . ?
C2 C1 Br1 111.2(4) . . ?
C2 C1 Br1 111.2(4) . 7_575 ?
C2 C3 Br3 126.5(9) . . ?
C2 C3 C4 111.5(9) . . ?
C4 C3 Br3 122.0(7) . . ?
C1 C2 Br2 122.0(8) . . ?
C3 C2 Br2 129.7(9) . . ?
C3 C2 C1 108.4(9) . . ?
C5 C4 Br4 127.5(9) . . ?
C5 C4 C3 108.0(9) . . ?
C3 C4 Br4 124.5(8) . . ?
N006 C00C C00D 179.7(14) . . ?
C00C C00D H00A 109.5 . . ?
C00C C00D H00B 109.5 . . ?
C00C C00D H00C 109.5 . . ?
H00A C00D H00B 109.5 . . ?
H00A C00D H00C 109.5 . . ?
H00B C00D H00C 109.5 . . ?

loop_
_geom_bond_atom_site_label_1
_geom_bond_atom_site_label_2
_geom_bond_distance
_geom_bond_site_symmetry_2
_geom_bond_publ_flag
Br1 C1 1.950(6) . ?
Br4 C4 1.840(10) . ?
Br2 C2 1.856(10) . ?
Br3 C3 1.875(10) . ?
Br5 C5 1.839(10) . ?
N006 C00C 1.108(17) . ?
C5 C1 1.505(13) . ?
C5 C4 1.365(15) . ?
C1 C2 1.508(14) . ?
C3 C2 1.311(15) . ?
C3 C4 1.470(15) . ?
C00C C00D 1.487(16) . ?
C00D H00A 0.9800 . ?
C00D H00B 0.9800 . ?
C00D H00C 0.9800 . ?

loop_
_geom_torsion_atom_site_label_1
_geom_torsion_atom_site_label_2
_geom_torsion_atom_site_label_3
_geom_torsion_atom_site_label_4
_geom_torsion
_geom_torsion_site_symmetry_1
_geom_torsion_site_symmetry_2
_geom_torsion_site_symmetry_3
_geom_torsion_site_symmetry_4
_geom_torsion_publ_flag
Br1 C1 C2 Br2 60.6(4) . . . . ?
Br1 C1 C2 Br2 -60.6(4) 7_575 . . . ?
Br1 C1 C2 C3 -119.4(4) . . . . ?
Br1 C1 C2 C3 119.4(4) 7_575 . . . ?
Br3 C3 C2 Br2 0.000(4) . . . . ?
Br3 C3 C2 C1 180.000(2) . . . . ?
Br3 C3 C4 Br4 0.000(3) . . . . ?
Br3 C3 C4 C5 180.000(2) . . . . ?
Br5 C5 C1 Br1 -60.3(4) . . . . ?
Br5 C5 C1 Br1 60.3(4) . . . 7_575 ?
Br5 C5 C1 C2 180.000(3) . . . . ?
Br5 C5 C4 Br4 0.000(3) . . . . ?
Br5 C5 C4 C3 180.000(3) . . . . ?
C5 C1 C2 Br2 180.000(2) . . . . ?
C5 C1 C2 C3 0.000(2) . . . . ?
C1 C5 C4 Br4 180.000(1) . . . . ?
C1 C5 C4 C3 0.000(3) . . . . ?
C2 C3 C4 Br4 180.000(2) . . . . ?
C2 C3 C4 C5 0.000(3) . . . . ?
C4 C5 C1 Br1 -119.7(4) . . . 7_575 ?
C4 C5 C1 Br1 119.7(4) . . . . ?
C4 C5 C1 C2 0.000(2) . . . . ?
C4 C3 C2 Br2 180.000(2) . . . . ?
C4 C3 C2 C1 0.000(3) . . . . ?
